data_7131770
loop_
_publ_author_name
'Tr\"oster, Tobias'
'Endres, Franziska'
'Arrowsmith, Merle'
'Endres, Lukas'
'Fantuzzi, Felipe'
'Braunschweig, Holger'

_publ_section_title
;
 Dibenzoberylloles: antiaromatic s-block fluorene analogues
;
_journal_name_full 'Chemical Communications'
_journal_paper_doi 10.1039/D3CC02736H
_journal_year 2023
_chemical_formula_moiety 'C20 H24 Be O2'
_chemical_formula_sum 'C20 H24 Be O2'
_chemical_formula_weight 305.40
_chemical_properties_physical Air-sensitive,Moisture-sensitive
_space_group_crystal_system monoclinic
_space_group_IT_number 14
_space_group_name_Hall '-P 2yn'
_space_group_name_H-M_alt 'P 1 21/n 1'
_atom_sites_solution_hydrogens geom
_atom_sites_solution_primary dual
_atom_sites_solution_secondary difmap
_audit_creation_method 'CIF-fill 1.2l (K.Radacki 2005-20)'
_audit_update_record
;
2023-03-31 deposited with the CCDC.	2023-06-28 downloaded from the CCDC.
;
_cell_angle_alpha 90
_cell_angle_beta 99.3000(10)
_cell_angle_gamma 90
_cell_formula_units_Z 4
_cell_length_a 8.0692(2)
_cell_length_b 11.8599(3)
_cell_length_c 17.4163(4)
_cell_measurement_reflns_used 9602
_cell_measurement_temperature 100(2)
_cell_measurement_theta_max 25.67
_cell_measurement_theta_min 2.64
_cell_volume 1644.83(7)
_computing_cell_refinement 'Saint+ ver. V8.40A (Bruker AXS)'
_computing_data_collection 'BIS 6.2.14 / APEX3 ver. 2018.1 (Bruker AXS)'
_computing_data_reduction 'Saint+ ver. V8.40A (Bruker AXS)'
_computing_molecular_graphics 'ShelXLe (Huebschle et all, 2011)'
_computing_publication_material 'SHELXL-2018/3 (Sheldrick, 2018)'
_computing_structure_refinement 'SHELXL-2018/3 (Sheldrick, 2018)'
_computing_structure_solution 'SHELXT (Sheldrick, 2014)'
_diffrn_ambient_environment N~2~
_diffrn_ambient_temperature 100(2)
_diffrn_detector 'CMOS area detector (Photon II)'
_diffrn_detector_area_resol_mean 7.5
_diffrn_measured_fraction_theta_full 0.998
_diffrn_measured_fraction_theta_max 0.998
_diffrn_measurement_device_type 'Bruker D8-Quest'
_diffrn_measurement_method '\f and \w scans'
_diffrn_radiation_monochromator 'multi-layer mirror'
_diffrn_radiation_type MoK\a
_diffrn_radiation_wavelength 0.71073
_diffrn_reflns_av_R_equivalents 0.0700
_diffrn_reflns_av_unetI/netI 0.0420
_diffrn_reflns_Laue_measured_fraction_full 0.998
_diffrn_reflns_Laue_measured_fraction_max 0.998
_diffrn_reflns_limit_h_max 9
_diffrn_reflns_limit_h_min -9
_diffrn_reflns_limit_k_max 14
_diffrn_reflns_limit_k_min -14
_diffrn_reflns_limit_l_max 21
_diffrn_reflns_limit_l_min -21
_diffrn_reflns_number 24102
_diffrn_reflns_point_group_measured_fraction_full 0.998
_diffrn_reflns_point_group_measured_fraction_max 0.998
_diffrn_reflns_theta_full 25.242
_diffrn_reflns_theta_max 25.737
_diffrn_reflns_theta_min 2.086
_diffrn_source 'microfocus sealed tube (Incoatec ImS)'
_exptl_absorpt_coefficient_mu 0.076
_exptl_absorpt_correction_T_max 0.7453
_exptl_absorpt_correction_T_min 0.5189
_exptl_absorpt_correction_type multi-scan
_exptl_absorpt_process_details 'SadAbs 2016/2 (Bruker AXS)'
_exptl_crystal_colour colourless
_exptl_crystal_density_diffrn 1.233
_exptl_crystal_description block
_exptl_crystal_F_000 656
_exptl_crystal_size_max 0.746
_exptl_crystal_size_mid 0.417
_exptl_crystal_size_min 0.254
_refine_diff_density_max 0.353
_refine_diff_density_min -0.258
_refine_diff_density_rms 0.045
_refine_ls_extinction_method none
_refine_ls_goodness_of_fit_ref 1.060
_refine_ls_hydrogen_treatment constr
_refine_ls_matrix_type full
_refine_ls_number_parameters 347
_refine_ls_number_reflns 3141
_refine_ls_number_restraints 667
_refine_ls_restrained_S_all 0.985
_refine_ls_R_factor_all 0.0563
_refine_ls_R_factor_gt 0.0494
_refine_ls_shift/su_max 0.000
_refine_ls_shift/su_mean 0.000
_refine_ls_structure_factor_coef Fsqd
_refine_ls_weighting_details 'w=1/[\s^2^(Fo^2^)+(0.0777P)^2^+0.6581P] where P=(Fo^2^+2Fc^2^)/3'
_refine_ls_weighting_scheme calc
_refine_ls_wR_factor_gt 0.1356
_refine_ls_wR_factor_ref 0.1435
_reflns_Friedel_coverage 0.000
_reflns_number_gt 2716
_reflns_number_total 3141
_reflns_threshold_expression 'I > 2\s(I)'
_cod_data_source_file d3cc02736h2.cif
_cod_data_source_block test_a
_cod_original_sg_symbol_H-M 'P 21/n'
_cod_database_code 7131770
_shelx_shelxl_version_number 2018/3
_shelx_space_group_comment
;
The symmetry employed for this shelxl refinement is uniquely defined
by the following loop, which should always be used as a source of
symmetry information in preference to the above space-group names.
They are only intended as comments.
;

loop_
_space_group_symop_operation_xyz
'x, y, z'
'-x+1/2, y+1/2, -z+1/2'
'-x, -y, -z'
'x-1/2, -y-1/2, z-1/2'

loop_
_atom_site_label
_atom_site_type_symbol
_atom_site_fract_x
_atom_site_fract_y
_atom_site_fract_z
_atom_site_U_iso_or_equiv
_atom_site_adp_type
_atom_site_occupancy
_atom_site_site_symmetry_order
_atom_site_calc_flag
_atom_site_refinement_flags_posn
_atom_site_refinement_flags_adp
_atom_site_refinement_flags_occupancy
_atom_site_disorder_assembly
_atom_site_disorder_group
C1_1 C 0.50562(18) 0.48833(13) 0.67689(9) 0.0272(4) Uani 1 1 d . . . . .
Be1_1 Be 0.6590(2) 0.38053(18) 0.70207(12) 0.0293(4) Uani 1 1 d . . . . .
C2_1 C 0.44792(19) 0.55928(14) 0.61400(10) 0.0305(4) Uani 1 1 d . . . . .
H2_1 H 0.494823 0.551231 0.567658 0.037 Uiso 1 1 calc R U . . .
C3_1 C 0.3245(2) 0.64140(13) 0.61621(10) 0.0323(4) Uani 1 1 d . . . . .
H3_1 H 0.290570 0.688494 0.572360 0.039 Uiso 1 1 calc R U . . .
C4_1 C 0.25206(19) 0.65387(13) 0.68243(10) 0.0323(4) Uani 1 1 d . . . . .
H4_1 H 0.167127 0.708834 0.684216 0.039 Uiso 1 1 calc R U . . .
C5_1 C 0.30469(19) 0.58523(13) 0.74629(10) 0.0300(4) Uani 1 1 d . . . . .
H5_1 H 0.254716 0.593102 0.791791 0.036 Uiso 1 1 calc R U . . .
C6_1 C 0.43010(18) 0.50486(13) 0.74439(9) 0.0266(4) Uani 1 1 d . . . . .
C7_1 C 0.49889(19) 0.43220(13) 0.81232(9) 0.0285(4) Uani 1 1 d . . . . .
C8_1 C 0.4419(2) 0.43632(15) 0.88408(10) 0.0344(4) Uani 1 1 d . . . . .
H8_1 H 0.354432 0.486787 0.891541 0.041 Uiso 1 1 calc R U . . .
C9_1 C 0.5139(2) 0.36612(16) 0.94441(10) 0.0397(4) Uani 1 1 d . . . . .
H9_1 H 0.475511 0.368382 0.993153 0.048 Uiso 1 1 calc R U . . .
C10_1 C 0.6413(2) 0.29320(16) 0.93328(11) 0.0406(4) Uani 1 1 d . . . . .
H10_1 H 0.690258 0.245075 0.974374 0.049 Uiso 1 1 calc R U . . .
C11_1 C 0.6981(2) 0.29005(15) 0.86212(10) 0.0370(4) Uani 1 1 d . . . . .
H11_1 H 0.786113 0.239422 0.855723 0.044 Uiso 1 1 calc R U . . .
C12_1 C 0.63040(19) 0.35876(13) 0.79955(10) 0.0302(4) Uani 1 1 d . . . . .
O1_2 O 0.8629(18) 0.4244(13) 0.6959(7) 0.0215(12) Uani 0.47(3) 1 d . U P A 2
C1_2 C 1.007(2) 0.3547(16) 0.7239(9) 0.0226(13) Uani 0.47(3) 1 d . U P A 2
H1A_2 H 0.973495 0.288341 0.752191 0.027 Uiso 0.47(3) 1 calc R U P A 2
H1B_2 H 1.091859 0.398177 0.759632 0.027 Uiso 0.47(3) 1 calc R U P A 2
C2_2 C 1.0809(14) 0.3168(10) 0.6516(7) 0.0262(13) Uani 0.47(3) 1 d . U P A 2
H2A_2 H 1.204521 0.309182 0.664100 0.031 Uiso 0.47(3) 1 calc R U P A 2
H2B_2 H 1.032511 0.243580 0.632067 0.031 Uiso 0.47(3) 1 calc R U P A 2
C3_2 C 1.0341(16) 0.4064(12) 0.5938(7) 0.0242(13) Uani 0.47(3) 1 d . U P A 2
H3A_2 H 0.988219 0.373431 0.542492 0.029 Uiso 0.47(3) 1 calc R U P A 2
H3B_2 H 1.133131 0.453030 0.588058 0.029 Uiso 0.47(3) 1 calc R U P A 2
C4_2 C 0.8935(15) 0.4815(10) 0.6261(7) 0.0219(13) Uani 0.47(3) 1 d . U P A 2
H4A_2 H 0.935028 0.559031 0.638179 0.026 Uiso 0.47(3) 1 calc R U P A 2
H4B_2 H 0.789445 0.485332 0.587308 0.026 Uiso 0.47(3) 1 calc R U P A 2
O1_12 O 0.8476(16) 0.4175(12) 0.6827(7) 0.0228(12) Uani 0.53(3) 1 d . U P A 1
C1_12 C 0.994(2) 0.3496(14) 0.7124(7) 0.0231(13) Uani 0.53(3) 1 d . U P A 1
H1A_12 H 0.963820 0.286193 0.744410 0.028 Uiso 0.53(3) 1 calc R U P A 1
H1B_12 H 1.082437 0.395631 0.743667 0.028 Uiso 0.53(3) 1 calc R U P A 1
C2_12 C 1.0480(14) 0.3087(9) 0.6398(6) 0.0263(12) Uani 0.53(3) 1 d . U P A 1
H2A_12 H 0.983985 0.240722 0.619650 0.032 Uiso 0.53(3) 1 calc R U P A 1
H2B_12 H 1.169394 0.290753 0.648515 0.032 Uiso 0.53(3) 1 calc R U P A 1
C3_12 C 1.0079(14) 0.4108(10) 0.5823(7) 0.0238(12) Uani 0.53(3) 1 d . U P A 1
H3A_12 H 1.107876 0.459457 0.583275 0.029 Uiso 0.53(3) 1 calc R U P A 1
H3B_12 H 0.970866 0.383960 0.528448 0.029 Uiso 0.53(3) 1 calc R U P A 1
C4_12 C 0.8758(15) 0.4705(9) 0.6104(6) 0.0241(12) Uani 0.53(3) 1 d . U P A 1
H4A_12 H 0.771962 0.467556 0.571412 0.029 Uiso 0.53(3) 1 calc R U P A 1
H4B_12 H 0.907713 0.550568 0.619738 0.029 Uiso 0.53(3) 1 calc R U P A 1
O1_3 O 0.634(3) 0.2578(17) 0.6381(7) 0.0298(13) Uani 0.274(3) 1 d . U P A 1
C1_3 C 0.6063(16) 0.1418(13) 0.6789(9) 0.0330(13) Uani 0.274(3) 1 d . U P A 1
H1A_3 H 0.713444 0.106290 0.702542 0.040 Uiso 0.274(3) 1 calc R U P A 1
H1B_3 H 0.531639 0.149701 0.718418 0.040 Uiso 0.274(3) 1 calc R U P A 1
C2_3 C 0.5261(12) 0.0819(8) 0.6105(6) 0.0330(11) Uani 0.274(3) 1 d . U P A 1
H2A_3 H 0.602880 0.021673 0.598349 0.040 Uiso 0.274(3) 1 calc R U P A 1
H2B_3 H 0.423466 0.044967 0.622729 0.040 Uiso 0.274(3) 1 calc R U P A 1
C3_3 C 0.4912(11) 0.1350(6) 0.5581(5) 0.0384(11) Uani 0.274(3) 1 d . U P A 1
H3A_3 H 0.376081 0.115683 0.532475 0.046 Uiso 0.274(3) 1 calc R U P A 1
H3B_3 H 0.568944 0.119885 0.520728 0.046 Uiso 0.274(3) 1 calc R U P A 1
C4_3 C 0.4979(11) 0.2410(7) 0.5767(5) 0.0301(11) Uani 0.274(3) 1 d . U P A 1
H4A_3 H 0.391537 0.264271 0.593573 0.036 Uiso 0.274(3) 1 calc R U P A 1
H4B_3 H 0.513722 0.287228 0.531090 0.036 Uiso 0.274(3) 1 calc R U P A 1
O1_13 O 0.635(4) 0.2506(19) 0.6516(18) 0.0299(13) Uani 0.248(3) 1 d . U P A 2
C1_13 C 0.6847(13) 0.1449(9) 0.6702(6) 0.0335(13) Uani 0.248(3) 1 d . U P A 2
H1A_13 H 0.645953 0.122973 0.719224 0.040 Uiso 0.248(3) 1 calc R U P A 2
H1B_13 H 0.808894 0.141179 0.678927 0.040 Uiso 0.248(3) 1 calc R U P A 2
C2_13 C 0.6198(14) 0.0689(11) 0.6110(7) 0.0340(13) Uani 0.248(3) 1 d . U P A 2
H2A_13 H 0.692707 0.001499 0.612660 0.041 Uiso 0.248(3) 1 calc R U P A 2
H2B_13 H 0.505673 0.044329 0.617572 0.041 Uiso 0.248(3) 1 calc R U P A 2
C3_13 C 0.6155(13) 0.1174(8) 0.5508(6) 0.0355(12) Uani 0.248(3) 1 d . U P A 2
H3A_13 H 0.512582 0.096083 0.514710 0.043 Uiso 0.248(3) 1 calc R U P A 2
H3B_13 H 0.713882 0.095884 0.526668 0.043 Uiso 0.248(3) 1 calc R U P A 2
C4_13 C 0.6168(12) 0.2420(7) 0.5645(5) 0.0320(12) Uani 0.248(3) 1 d . U P A 2
H4A_13 H 0.510669 0.277151 0.539135 0.038 Uiso 0.248(3) 1 calc R U P A 2
H4B_13 H 0.712200 0.278402 0.544971 0.038 Uiso 0.248(3) 1 calc R U P A 2
O1_113 O 0.624(2) 0.2643(9) 0.6529(9) 0.0292(11) Uani 0.478(3) 1 d . U P A 3
C1_113 C 0.6402(9) 0.1497(7) 0.6871(5) 0.0299(10) Uani 0.478(3) 1 d . U P A 3
H1A_113 H 0.573059 0.143207 0.729658 0.036 Uiso 0.478(3) 1 calc R U P A 3
H1B_113 H 0.759066 0.133064 0.708256 0.036 Uiso 0.478(3) 1 calc R U P A 3
C2_113 C 0.5732(8) 0.0660(7) 0.6194(4) 0.0354(11) Uani 0.478(3) 1 d . U P A 3
H2A_113 H 0.460326 0.037386 0.624658 0.042 Uiso 0.478(3) 1 calc R U P A 3
H2B_113 H 0.650383 0.001285 0.618723 0.042 Uiso 0.478(3) 1 calc R U P A 3
C3_113 C 0.5657(8) 0.1411(4) 0.5417(3) 0.0336(9) Uani 0.478(3) 1 d . U P A 3
H3A_113 H 0.668669 0.131436 0.518270 0.040 Uiso 0.478(3) 1 calc R U P A 3
H3B_113 H 0.466646 0.121364 0.502688 0.040 Uiso 0.478(3) 1 calc R U P A 3
C4_113 C 0.5519(8) 0.2631(5) 0.5723(3) 0.0323(10) Uani 0.478(3) 1 d . U P A 3
H4A_113 H 0.612700 0.316046 0.542825 0.039 Uiso 0.478(3) 1 calc R U P A 3
H4B_113 H 0.432641 0.286494 0.565751 0.039 Uiso 0.478(3) 1 calc R U P A 3

loop_
_atom_site_aniso_label
_atom_site_aniso_U_11
_atom_site_aniso_U_22
_atom_site_aniso_U_33
_atom_site_aniso_U_23
_atom_site_aniso_U_13
_atom_site_aniso_U_12
C1_1 0.0198(7) 0.0274(8) 0.0343(8) 0.0057(6) 0.0043(6) -0.0034(6)
Be1_1 0.0259(10) 0.0293(10) 0.0336(10) 0.0105(8) 0.0076(8) 0.0011(8)
C2_1 0.0238(7) 0.0318(8) 0.0358(9) 0.0072(7) 0.0048(6) -0.0011(6)
C3_1 0.0256(8) 0.0269(8) 0.0419(9) 0.0060(7) -0.0023(7) -0.0008(6)
C4_1 0.0247(8) 0.0223(8) 0.0483(10) -0.0040(7) 0.0012(7) -0.0014(6)
C5_1 0.0280(8) 0.0236(8) 0.0385(9) -0.0060(6) 0.0060(7) -0.0053(6)
C6_1 0.0224(7) 0.0231(7) 0.0342(8) 0.0009(6) 0.0045(6) -0.0075(6)
C7_1 0.0258(7) 0.0275(8) 0.0323(8) 0.0029(6) 0.0051(6) -0.0092(6)
C8_1 0.0329(9) 0.0358(9) 0.0358(9) -0.0010(7) 0.0100(7) -0.0078(7)
C9_1 0.0416(10) 0.0478(10) 0.0312(9) 0.0045(7) 0.0102(7) -0.0138(8)
C10_1 0.0378(9) 0.0470(11) 0.0360(9) 0.0185(8) 0.0035(7) -0.0087(8)
C11_1 0.0302(9) 0.0389(9) 0.0426(10) 0.0157(8) 0.0077(7) -0.0035(7)
C12_1 0.0252(8) 0.0313(8) 0.0345(8) 0.0098(7) 0.0061(6) -0.0055(6)
O1_2 0.020(2) 0.0281(18) 0.015(3) 0.006(2) 0.000(2) -0.0032(16)
C1_2 0.018(2) 0.030(2) 0.019(3) 0.003(2) -0.001(2) 0.0058(19)
C2_2 0.023(3) 0.031(2) 0.021(3) -0.0009(19) -0.006(2) 0.005(2)
C3_2 0.026(3) 0.0284(19) 0.017(3) 0.001(2) 0.002(2) 0.005(2)
C4_2 0.020(2) 0.028(2) 0.016(3) 0.004(2) 0.000(2) -0.0012(16)
O1_12 0.018(2) 0.031(2) 0.018(3) 0.008(2) -0.0007(19) 0.0050(16)
C1_12 0.023(2) 0.0280(19) 0.017(3) 0.004(2) -0.002(2) -0.0006(17)
C2_12 0.027(3) 0.0298(19) 0.020(3) -0.0008(17) -0.001(2) 0.005(2)
C3_12 0.025(3) 0.0265(17) 0.018(3) 0.0075(17) -0.0044(18) 0.0033(18)
C4_12 0.025(2) 0.031(2) 0.015(3) 0.0092(19) 0.001(2) -0.0015(17)
O1_3 0.038(2) 0.023(2) 0.027(2) 0.005(2) 0.000(2) 0.0021(19)
C1_3 0.041(3) 0.027(2) 0.030(2) 0.0081(19) 0.001(2) 0.001(2)
C2_3 0.041(3) 0.025(2) 0.032(2) 0.0078(17) 0.001(2) 0.004(2)
C3_3 0.044(3) 0.0321(19) 0.035(2) 0.0091(18) -0.005(2) 0.000(2)
C4_3 0.036(2) 0.028(2) 0.0249(19) 0.0064(17) 0.001(2) 0.0023(19)
O1_13 0.037(2) 0.026(2) 0.025(2) 0.005(2) 0.001(2) -0.001(2)
C1_13 0.042(3) 0.026(2) 0.031(2) 0.005(2) -0.001(2) 0.002(2)
C2_13 0.041(3) 0.027(2) 0.033(2) 0.0059(19) 0.003(2) 0.003(2)
C3_13 0.044(3) 0.032(2) 0.029(2) 0.0058(19) 0.000(2) 0.003(2)
C4_13 0.039(2) 0.030(2) 0.025(2) 0.0075(18) 0.002(2) 0.001(2)
O1_113 0.038(2) 0.024(2) 0.0238(19) 0.0099(19) 0.0020(17) 0.0006(18)
C1_113 0.039(3) 0.0235(16) 0.0261(19) 0.0055(15) 0.0027(18) -0.0019(19)
C2_113 0.044(3) 0.0300(17) 0.0316(19) 0.0071(15) 0.0036(19) 0.001(2)
C3_113 0.044(2) 0.0312(17) 0.0261(16) 0.0070(14) 0.0081(16) 0.0131(17)
C4_113 0.046(3) 0.0266(18) 0.0226(15) 0.0020(13) 0.0000(18) 0.0063(16)

loop_
_atom_type_symbol
_atom_type_description
_atom_type_scat_dispersion_real
_atom_type_scat_dispersion_imag
_atom_type_scat_source
C C 0.0033 0.0016 'International Tables Vol C Tables 4.2.6.8 and 6.1.1.4'
H H 0.0000 0.0000 'International Tables Vol C Tables 4.2.6.8 and 6.1.1.4'
Be Be 0.0005 0.0002 'International Tables Vol C Tables 4.2.6.8 and 6.1.1.4'
O O 0.0106 0.0060 'International Tables Vol C Tables 4.2.6.8 and 6.1.1.4'

loop_
_exptl_crystal_face_index_h
_exptl_crystal_face_index_k
_exptl_crystal_face_index_l
_exptl_crystal_face_perp_dist
1.00 2.00 5.00 0.1480
-1.00 -1.00 5.00 0.1850
-1.00 0.00 5.00 0.1270
-2.00 -5.00 -3.00 0.2670
0.00 2.00 5.00 0.1500
-1.00 0.00 2.00 0.1650
1.00 0.00 -2.00 0.1210
1.00 -3.00 -5.00 0.2070
0.00 -4.00 -3.00 0.2310
-3.00 1.00 5.00 0.1710
0.00 5.00 4.00 0.1800
1.00 0.00 -1.00 0.1330
-1.00 0.00 1.00 0.1770
-1.00 -5.00 3.00 0.2910
-3.00 0.00 -5.00 0.1390
-2.00 2.00 -5.00 0.1030
-1.00 -1.00 -3.00 0.1500
0.00 1.00 -5.00 0.0940
1.00 2.00 -1.00 0.1140
-1.00 -1.00 3.00 0.2190
0.00 -1.00 -4.00 0.1300
1.00 0.00 -4.00 0.0940

loop_
_geom_angle_atom_site_label_1
_geom_angle_atom_site_label_2
_geom_angle_atom_site_label_3
_geom_angle
_geom_angle_site_symmetry_1
_geom_angle_site_symmetry_3
_geom_angle_publ_flag
C2_1 C1_1 C6_1 115.54(14) . . ?
C2_1 C1_1 Be1_1 138.84(14) . . ?
C6_1 C1_1 Be1_1 105.57(13) . . ?
C12_1 Be1_1 C1_1 98.50(13) . . ?
C3_1 C2_1 C1_1 123.07(16) . . ?
C3_1 C2_1 H2_1 118.5 . . ?
C1_1 C2_1 H2_1 118.5 . . ?
C4_1 C3_1 C2_1 119.77(15) . . ?
C4_1 C3_1 H3_1 120.1 . . ?
C2_1 C3_1 H3_1 120.1 . . ?
C3_1 C4_1 C5_1 119.32(15) . . ?
C3_1 C4_1 H4_1 120.3 . . ?
C5_1 C4_1 H4_1 120.3 . . ?
C4_1 C5_1 C6_1 120.73(15) . . ?
C4_1 C5_1 H5_1 119.6 . . ?
C6_1 C5_1 H5_1 119.6 . . ?
C5_1 C6_1 C1_1 121.56(15) . . ?
C5_1 C6_1 C7_1 123.57(15) . . ?
C1_1 C6_1 C7_1 114.85(14) . . ?
C8_1 C7_1 C12_1 121.56(15) . . ?
C8_1 C7_1 C6_1 123.51(15) . . ?
C12_1 C7_1 C6_1 114.92(14) . . ?
C9_1 C8_1 C7_1 119.69(17) . . ?
C9_1 C8_1 H8_1 120.2 . . ?
C7_1 C8_1 H8_1 120.2 . . ?
C10_1 C9_1 C8_1 119.89(16) . . ?
C10_1 C9_1 H9_1 120.1 . . ?
C8_1 C9_1 H9_1 120.1 . . ?
C9_1 C10_1 C11_1 120.16(16) . . ?
C9_1 C10_1 H10_1 119.9 . . ?
C11_1 C10_1 H10_1 119.9 . . ?
C10_1 C11_1 C12_1 122.36(17) . . ?
C10_1 C11_1 H11_1 118.8 . . ?
C12_1 C11_1 H11_1 118.8 . . ?
C11_1 C12_1 C7_1 116.34(15) . . ?
C11_1 C12_1 Be1_1 137.52(15) . . ?
C7_1 C12_1 Be1_1 106.12(13) . . ?
C4_2 O1_2 C1_2 108.2(9) . . ?
O1_2 C1_2 C2_2 106.6(8) . . ?
O1_2 C1_2 H1A_2 110.4 . . ?
C2_2 C1_2 H1A_2 110.4 . . ?
O1_2 C1_2 H1B_2 110.4 . . ?
C2_2 C1_2 H1B_2 110.4 . . ?
H1A_2 C1_2 H1B_2 108.6 . . ?
C3_2 C2_2 C1_2 105.0(8) . . ?
C3_2 C2_2 H2A_2 110.7 . . ?
C1_2 C2_2 H2A_2 110.7 . . ?
C3_2 C2_2 H2B_2 110.7 . . ?
C1_2 C2_2 H2B_2 110.7 . . ?
H2A_2 C2_2 H2B_2 108.8 . . ?
C2_2 C3_2 C4_2 106.0(7) . . ?
C2_2 C3_2 H3A_2 110.5 . . ?
C4_2 C3_2 H3A_2 110.5 . . ?
C2_2 C3_2 H3B_2 110.5 . . ?
C4_2 C3_2 H3B_2 110.5 . . ?
H3A_2 C3_2 H3B_2 108.7 . . ?
O1_2 C4_2 C3_2 105.1(8) . . ?
O1_2 C4_2 H4A_2 110.7 . . ?
C3_2 C4_2 H4A_2 110.7 . . ?
O1_2 C4_2 H4B_2 110.7 . . ?
C3_2 C4_2 H4B_2 110.7 . . ?
H4A_2 C4_2 H4B_2 108.8 . . ?
C1_12 O1_12 C4_12 108.4(8) . . ?
O1_12 C1_12 C2_12 102.3(7) . . ?
O1_12 C1_12 H1A_12 111.3 . . ?
C2_12 C1_12 H1A_12 111.3 . . ?
O1_12 C1_12 H1B_12 111.3 . . ?
C2_12 C1_12 H1B_12 111.3 . . ?
H1A_12 C1_12 H1B_12 109.2 . . ?
C1_12 C2_12 C3_12 103.4(8) . . ?
C1_12 C2_12 H2A_12 111.1 . . ?
C3_12 C2_12 H2A_12 111.1 . . ?
C1_12 C2_12 H2B_12 111.1 . . ?
C3_12 C2_12 H2B_12 111.1 . . ?
H2A_12 C2_12 H2B_12 109.1 . . ?
C4_12 C3_12 C2_12 104.6(7) . . ?
C4_12 C3_12 H3A_12 110.8 . . ?
C2_12 C3_12 H3A_12 110.8 . . ?
C4_12 C3_12 H3B_12 110.8 . . ?
C2_12 C3_12 H3B_12 110.8 . . ?
H3A_12 C3_12 H3B_12 108.9 . . ?
C3_12 C4_12 O1_12 108.1(7) . . ?
C3_12 C4_12 H4A_12 110.1 . . ?
O1_12 C4_12 H4A_12 110.1 . . ?
C3_12 C4_12 H4B_12 110.1 . . ?
O1_12 C4_12 H4B_12 110.1 . . ?
H4A_12 C4_12 H4B_12 108.4 . . ?
C4_3 O1_3 C1_3 93.8(12) . . ?
C2_3 C1_3 O1_3 97.8(10) . . ?
C2_3 C1_3 H1A_3 112.2 . . ?
O1_3 C1_3 H1A_3 112.2 . . ?
C2_3 C1_3 H1B_3 112.2 . . ?
O1_3 C1_3 H1B_3 112.2 . . ?
H1A_3 C1_3 H1B_3 109.8 . . ?
C3_3 C2_3 C1_3 114.8(11) . . ?
C3_3 C2_3 C4_3 37.9(6) . . ?
C1_3 C2_3 C4_3 77.9(8) . . ?
C3_3 C2_3 H2A_3 108.6 . . ?
C1_3 C2_3 H2A_3 108.6 . . ?
C4_3 C2_3 H2A_3 132.1 . . ?
C3_3 C2_3 H2B_3 108.6 . . ?
C1_3 C2_3 H2B_3 108.6 . . ?
C4_3 C2_3 H2B_3 115.2 . . ?
H2A_3 C2_3 H2B_3 107.5 . . ?
C2_3 C3_3 C4_3 110.5(9) . . ?
C2_3 C3_3 H3A_3 109.5 . . ?
C4_3 C3_3 H3A_3 109.5 . . ?
C2_3 C3_3 H3B_3 109.5 . . ?
C4_3 C3_3 H3B_3 109.5 . . ?
H3A_3 C3_3 H3B_3 108.1 . . ?
C3_3 C4_3 O1_3 108.6(11) . . ?
C3_3 C4_3 C2_3 31.6(5) . . ?
O1_3 C4_3 C2_3 82.6(9) . . ?
C3_3 C4_3 H4A_3 110.0 . . ?
O1_3 C4_3 H4A_3 110.0 . . ?
C2_3 C4_3 H4A_3 103.9 . . ?
C3_3 C4_3 H4B_3 110.0 . . ?
O1_3 C4_3 H4B_3 110.0 . . ?
C2_3 C4_3 H4B_3 138.0 . . ?
H4A_3 C4_3 H4B_3 108.3 . . ?
C1_13 O1_13 C4_13 99.1(19) . . ?
O1_13 C1_13 C2_13 111.2(15) . . ?
O1_13 C1_13 H1A_13 109.4 . . ?
C2_13 C1_13 H1A_13 109.4 . . ?
O1_13 C1_13 H1B_13 109.4 . . ?
C2_13 C1_13 H1B_13 109.4 . . ?
H1A_13 C1_13 H1B_13 108.0 . . ?
C3_13 C2_13 C1_13 106.9(11) . . ?
C3_13 C2_13 H2A_13 110.3 . . ?
C1_13 C2_13 H2A_13 110.3 . . ?
C3_13 C2_13 H2B_13 110.3 . . ?
C1_13 C2_13 H2B_13 110.3 . . ?
H2A_13 C2_13 H2B_13 108.6 . . ?
C2_13 C3_13 C4_13 109.7(10) . . ?
C2_13 C3_13 H3A_13 109.7 . . ?
C4_13 C3_13 H3A_13 109.7 . . ?
C2_13 C3_13 H3B_13 109.7 . . ?
C4_13 C3_13 H3B_13 109.7 . . ?
H3A_13 C3_13 H3B_13 108.2 . . ?
C3_13 C4_13 O1_13 103.0(10) . . ?
C3_13 C4_13 H4A_13 111.2 . . ?
O1_13 C4_13 H4A_13 111.2 . . ?
C3_13 C4_13 H4B_13 111.2 . . ?
O1_13 C4_13 H4B_13 111.2 . . ?
H4A_13 C4_13 H4B_13 109.1 . . ?
C4_113 O1_113 C1_113 112.3(8) . . ?
O1_113 C1_113 C2_113 106.4(8) . . ?
O1_113 C1_113 H1A_113 110.5 . . ?
C2_113 C1_113 H1A_113 110.5 . . ?
O1_113 C1_113 H1B_113 110.5 . . ?
C2_113 C1_113 H1B_113 110.5 . . ?
H1A_113 C1_113 H1B_113 108.6 . . ?
C1_113 C2_113 C3_113 104.0(6) . . ?
C1_113 C2_113 H2A_113 111.0 . . ?
C3_113 C2_113 H2A_113 111.0 . . ?
C1_113 C2_113 H2B_113 111.0 . . ?
C3_113 C2_113 H2B_113 111.0 . . ?
H2A_113 C2_113 H2B_113 109.0 . . ?
C4_113 C3_113 C2_113 102.8(4) . . ?
C4_113 C3_113 H3A_113 111.2 . . ?
C2_113 C3_113 H3A_113 111.2 . . ?
C4_113 C3_113 H3B_113 111.2 . . ?
C2_113 C3_113 H3B_113 111.2 . . ?
H3A_113 C3_113 H3B_113 109.1 . . ?
O1_113 C4_113 C3_113 107.8(5) . . ?
O1_113 C4_113 H4A_113 110.1 . . ?
C3_113 C4_113 H4A_113 110.1 . . ?
O1_113 C4_113 H4B_113 110.1 . . ?
C3_113 C4_113 H4B_113 110.1 . . ?
H4A_113 C4_113 H4B_113 108.5 . . ?

loop_
_geom_bond_atom_site_label_1
_geom_bond_atom_site_label_2
_geom_bond_distance
_geom_bond_site_symmetry_2
_geom_bond_publ_flag
C1_1 C2_1 1.400(2) . ?
C1_1 C6_1 1.422(2) . ?
C1_1 Be1_1 1.784(3) . ?
Be1_1 C12_1 1.769(3) . ?
C2_1 C3_1 1.398(2) . ?
C2_1 H2_1 0.9500 . ?
C3_1 C4_1 1.383(2) . ?
C3_1 H3_1 0.9500 . ?
C4_1 C5_1 1.388(2) . ?
C4_1 H4_1 0.9500 . ?
C5_1 C6_1 1.394(2) . ?
C5_1 H5_1 0.9500 . ?
C6_1 C7_1 1.496(2) . ?
C7_1 C8_1 1.401(2) . ?
C7_1 C12_1 1.418(2) . ?
C8_1 C9_1 1.392(3) . ?
C8_1 H8_1 0.9500 . ?
C9_1 C10_1 1.381(3) . ?
C9_1 H9_1 0.9500 . ?
C10_1 C11_1 1.390(3) . ?
C10_1 H10_1 0.9500 . ?
C11_1 C12_1 1.399(2) . ?
C11_1 H11_1 0.9500 . ?
O1_2 C4_2 1.447(13) . ?
O1_2 C1_2 1.449(17) . ?
C1_2 C2_2 1.542(15) . ?
C1_2 H1A_2 0.9900 . ?
C1_2 H1B_2 0.9900 . ?
C2_2 C3_2 1.471(14) . ?
C2_2 H2A_2 0.9900 . ?
C2_2 H2B_2 0.9900 . ?
C3_2 C4_2 1.614(16) . ?
C3_2 H3A_2 0.9900 . ?
C3_2 H3B_2 0.9900 . ?
C4_2 H4A_2 0.9900 . ?
C4_2 H4B_2 0.9900 . ?
O1_12 C1_12 1.452(16) . ?
O1_12 C4_12 1.458(12) . ?
C1_12 C2_12 1.484(13) . ?
C1_12 H1A_12 0.9900 . ?
C1_12 H1B_12 0.9900 . ?
C2_12 C3_12 1.571(12) . ?
C2_12 H2A_12 0.9900 . ?
C2_12 H2B_12 0.9900 . ?
C3_12 C4_12 1.430(14) . ?
C3_12 H3A_12 0.9900 . ?
C3_12 H3B_12 0.9900 . ?
C4_12 H4A_12 0.9900 . ?
C4_12 H4B_12 0.9900 . ?
O1_3 C4_3 1.420(19) . ?
O1_3 C1_3 1.58(2) . ?
C1_3 C2_3 1.447(16) . ?
C1_3 H1A_3 0.9900 . ?
C1_3 H1B_3 0.9900 . ?
C2_3 C3_3 1.108(12) . ?
C2_3 C4_3 1.980(13) . ?
C2_3 H2A_3 0.9900 . ?
C2_3 H2B_3 0.9900 . ?
C3_3 C4_3 1.298(12) . ?
C3_3 H3A_3 0.9900 . ?
C3_3 H3B_3 0.9900 . ?
C4_3 H4A_3 0.9900 . ?
C4_3 H4B_3 0.9900 . ?
O1_13 C1_13 1.34(2) . ?
O1_13 C4_13 1.50(3) . ?
C1_13 C2_13 1.405(16) . ?
C1_13 H1A_13 0.9900 . ?
C1_13 H1B_13 0.9900 . ?
C2_13 C3_13 1.192(16) . ?
C2_13 H2A_13 0.9900 . ?
C2_13 H2B_13 0.9900 . ?
C3_13 C4_13 1.497(12) . ?
C3_13 H3A_13 0.9900 . ?
C3_13 H3B_13 0.9900 . ?
C4_13 H4A_13 0.9900 . ?
C4_13 H4B_13 0.9900 . ?
O1_113 C4_113 1.431(16) . ?
O1_113 C1_113 1.481(14) . ?
C1_113 C2_113 1.569(11) . ?
C1_113 H1A_113 0.9900 . ?
C1_113 H1B_113 0.9900 . ?
C2_113 C3_113 1.612(10) . ?
C2_113 H2A_113 0.9900 . ?
C2_113 H2B_113 0.9900 . ?
C3_113 C4_113 1.551(7) . ?
C3_113 H3A_113 0.9900 . ?
C3_113 H3B_113 0.9900 . ?
C4_113 H4A_113 0.9900 . ?
C4_113 H4B_113 0.9900 . ?
